data_2021893
loop_
_publ_author_name
'Volkov, Sergey'
'Du\<sek, Michal'
'Bubnova, Rimma'
'Krzhizhanovskaya, Maria'
'Ugolkov, Valery'
'Obozova, Ekaterina'
'Filatov, Stanislav'

_publ_section_title
;
 Orientational order-disorder \g &#x2194; \b &#x2194; \a&#x2032; &#x2194;
 \a phase transitions in Sr2B2O5 pyroborate and crystal structures of \b
 and \a phases
;
_journal_coeditor_code DQ5023
_journal_issue 6
_journal_name_full 'Acta Crystallographica Section B Structural Science, Crystal Engineering and Materials'
_journal_page_first 1056
_journal_paper_doi 10.1107/S2052520617012689
_journal_volume 73
_journal_year 2017
_chemical_formula_sum 'B2 O5 Sr2'
_chemical_formula_weight 276.9
_space_group_IT_number 14
_space_group_name_Hall '-P 2ybc'
_space_group_name_H-M_alt 'P 1 21/c 1'
_symmetry_cell_setting monoclinic
_symmetry_Int_Tables_number 14
_symmetry_space_group_name_Hall '-P 2ybc'
_symmetry_space_group_name_H-M 'P 1 21/c 1'
_cell_angle_alpha 90
_cell_angle_beta 91.849
_cell_angle_gamma 90
_cell_formula_units_Z 2
_cell_length_a 3.9125
_cell_length_b 5.3699
_cell_length_c 11.8732
_cell_measurement_reflns_used 939
_cell_measurement_temperature 668
_cell_measurement_theta_max 27.16
_cell_measurement_theta_min 4.15
_cell_volume 249.323
_computing_cell_refinement 'CrysAlisPro 1.171.38.41q (Rigaku OD, 2015)'
_computing_data_collection 'CrysAlisPro 1.171.38.41q (Rigaku OD, 2015)'
_computing_data_reduction 'CrysAlisPro 1.171.38.41q (Rigaku OD, 2015)'
_diffrn_ambient_temperature 295
_diffrn_detector 'CCD plate'
_diffrn_detector_area_resol_mean 5.1783
_diffrn_measured_fraction_theta_full 0.98
_diffrn_measured_fraction_theta_max 0.94
_diffrn_measurement_device 'four-circle diffractometer'
_diffrn_measurement_device_type 'Xcalibur, AtlasS2, Gemini ultra'
_diffrn_measurement_method '\w scans'
_diffrn_radiation_monochromator graphite
_diffrn_radiation_probe x-ray
_diffrn_radiation_source 'X-ray tube'
_diffrn_radiation_type 'Mo K\a'
_diffrn_radiation_wavelength 0.71073
_diffrn_reflns_av_R_equivalents 0.0477
_diffrn_reflns_av_unetI/netI 0.0438
_diffrn_reflns_limit_h_max 4
_diffrn_reflns_limit_h_min -5
_diffrn_reflns_limit_k_max 7
_diffrn_reflns_limit_k_min -7
_diffrn_reflns_limit_l_max 15
_diffrn_reflns_limit_l_min -15
_diffrn_reflns_number 2432
_diffrn_reflns_theta_full 27.41
_diffrn_reflns_theta_max 28.22
_diffrn_reflns_theta_min 3.43
_diffrn_source 'fine-focus sealed X-ray tube'
_exptl_absorpt_coefficient_mu 21.613
_exptl_absorpt_correction_T_max 0.773
_exptl_absorpt_correction_T_min 0.103
_exptl_absorpt_correction_type analytical
_exptl_absorpt_process_details
;
CrysAlisPro 1.171.38.41q (Rigaku Oxford Diffraction, 2015)
Analytical numeric absorption correction using a multifaceted crystal
   model based on expressions derived by R.C. Clark & J.S. Reid.
(Clark, R. C. & Reid, J. S. (1995). Acta Cryst. A51, 887-897)
Empirical absorption correction using spherical harmonics,
 implemented in SCALE3 ABSPACK scaling algorithm.
;
_exptl_crystal_density_diffrn 3.6878
_exptl_crystal_F_000 252
_exptl_crystal_size_max 0.222
_exptl_crystal_size_mid 0.079
_exptl_crystal_size_min 0.011
_refine_diff_density_max 0.59
_refine_diff_density_min -0.51
_refine_ls_extinction_coef 50(50)
_refine_ls_extinction_method 'B-C type 1 Gaussian isotropic (Becker & Coppens, 1974)'
_refine_ls_goodness_of_fit_gt 1.22
_refine_ls_goodness_of_fit_ref 1.25
_refine_ls_number_constraints 0
_refine_ls_number_parameters 56
_refine_ls_number_reflns 572
_refine_ls_number_restraints 0
_refine_ls_R_factor_all 0.0443
_refine_ls_R_factor_gt 0.0299
_refine_ls_shift/su_max 0.0038
_refine_ls_shift/su_mean 0.0003
_refine_ls_structure_factor_coef F
_refine_ls_weighting_details w=1/(\s^2^(F)+0.0001F^2^)
_refine_ls_weighting_scheme sigma
_refine_ls_wR_factor_gt 0.0306
_refine_ls_wR_factor_ref 0.0355
_reflns_number_gt 463
_reflns_number_total 572
_reflns_threshold_expression I>3\s(I)
_cod_data_source_file dq5023sup1.cif
_cod_data_source_block v
_cod_depositor_comments
;
The following automatic conversions were performed:

data item '_diffrn_radiation_probe' value 'X-ray' was changed to
'x-ray' in accordance with the
/home/saulius/struct/COD-crude-data/automatic-downloads/DataCite-retrospective/IUCr/depositions/lib/dictionaries/cif_core.dic
dictionary named 'cif_core.dic' version 2.4.2 last updated on
2011-04-26.

Automatic conversion script
Id: cif_fix_values 7556 2019-12-06 15:28:31Z antanas 
;
_cod_original_cell_volume 249.3229
_cod_original_sg_symbol_Hall '-P 2ycb'
_cod_database_code 2021893

loop_
_space_group_symop_id
_space_group_symop_operation_xyz
1 x,y,z
2 -x,y+1/2,-z+1/2
3 -x,-y,-z
4 x,-y+1/2,z+1/2

loop_
_atom_site_label
_atom_site_type_symbol
_atom_site_fract_x
_atom_site_fract_y
_atom_site_fract_z
_atom_site_adp_type
_atom_site_U_iso_or_equiv
_atom_site_site_symmetry_multiplicity
_atom_site_occupancy
_atom_site_calc_flag
Sr Sr 1.23349(13) 0.90193(10) 0.35875(5) Uani 0.0300(2) 4 1 d
O1 O 1.2538(11) 0.4053(8) 0.6668(4) Uani 0.0435(16) 4 1 d
O2 O 0.763(7) 0.325(5) 0.8816(15) Uani 0.044(6) 4 0.5 d
O2' O 0.731(6) 0.312(5) 0.9255(13) Uani 0.030(5) 4 0.5 d
O3 O 0.527(5) 0.5691(16) 0.4976(13) Uani 0.058(4) 4 0.5 d
B B 1.3272(17) 0.5774(12) 0.5902(6) Uani 0.024(2) 4 1 d

loop_
_atom_site_aniso_label
_atom_site_aniso_type_symbol
_atom_site_aniso_U_11
_atom_site_aniso_U_22
_atom_site_aniso_U_33
_atom_site_aniso_U_12
_atom_site_aniso_U_13
_atom_site_aniso_U_23
Sr Sr 0.0193(4) 0.0256(4) 0.0449(5) -0.0020(2) 0.0004(3) 0.0076(3)
O1 O 0.044(3) 0.040(3) 0.046(3) -0.015(2) 0.001(2) 0.014(2)
O2 O 0.033(7) 0.015(5) 0.084(16) 0.001(4) 0.015(12) 0.015(11)
O2' O 0.024(8) 0.022(6) 0.043(9) 0.000(5) -0.002(7) 0.010(7)
O3 O 0.090(9) 0.048(8) 0.039(5) -0.008(9) 0.044(5) -0.003(8)
B B 0.019(3) 0.025(3) 0.027(4) 0.003(3) 0.002(3) 0.002(3)

loop_
_atom_type_symbol
_atom_type_scat_dispersion_real
_atom_type_scat_dispersion_imag
_atom_type_scat_source
B 0.0013 0.0007 'International Tables Vol C tables 4.2.6.8 and 6.1.1.1'
O 0.0106 0.0060 'International Tables Vol C tables 4.2.6.8 and 6.1.1.1'
Sr -1.5307 3.2498 'International Tables Vol C tables 4.2.6.8 and 6.1.1.1'

loop_
_geom_bond_atom_site_label_1
_geom_bond_atom_site_label_2
_geom_bond_site_symmetry_2
_geom_bond_distance
Sr O1 3_766 2.532(4)
Sr O1 3_866 2.623(4)
Sr O1 4_564 2.506(5)
Sr O2 2_756 3.110(18)
Sr O2 3_766 3.104(19)
Sr O2 4_564 2.38(3)
Sr O2 4_664 2.54(3)
Sr O2' 2_756 2.605(16)
Sr O2' 4_564 2.64(2)
Sr O2' 4_664 2.58(2)
Sr O3 1_655 2.666(14)
Sr O3 3_766 3.175(12)
